data_4069708
loop_
_publ_author_name
'Solari, Euro'
'Gauthier, S\'ebastien'
'Scopelliti, Rosario'
'Severin, Kay'

_publ_section_title
;
 Multifaceted Chemistry of [(Cymene)RuCl2]2and PCy3
;
_journal_issue 15
_journal_name_full Organometallics
_journal_page_first 4519
_journal_paper_doi 10.1021/om900374e
_journal_volume 28
_journal_year 2009
_chemical_formula_moiety 'C19 H36 O P, 0.5(C7 H8), Cl'
_chemical_formula_sum 'C22.5 H40 Cl O P'
_chemical_formula_weight 392.97
_chemical_name_systematic
; 
 ? 
;
_space_group_IT_number 114
_symmetry_cell_setting tetragonal
_symmetry_space_group_name_Hall 'P -4 2n'
_symmetry_space_group_name_H-M 'P -4 21 c'
_atom_sites_solution_hydrogens geom
_atom_sites_solution_primary direct
_atom_sites_solution_secondary difmap
_audit_creation_method SHELXL-97
_cell_angle_alpha 90.00
_cell_angle_beta 90.00
_cell_angle_gamma 90.00
_cell_formula_units_Z 8
_cell_length_a 15.0494(7)
_cell_length_b 15.0494(7)
_cell_length_c 20.1228(15)
_cell_measurement_reflns_used 4766
_cell_measurement_temperature 140(2)
_cell_measurement_theta_max 24.7799
_cell_measurement_theta_min 2.4433
_cell_volume 4557.5(5)
_computing_cell_refinement 'Oxford Diffraction, CrysAlis RED'
_computing_data_collection 'Oxford Diffraction, CrysAlis CCD'
_computing_data_reduction 'Oxford Diffraction, CrysAlis RED'
_computing_molecular_graphics 'Bruker SHELXTL'
_computing_publication_material 'Bruker SHELXTL'
_computing_structure_refinement 'SHELXL-97 (Sheldrick, 1997)'
_computing_structure_solution 'SHELXS-97 (Sheldrick, 1990)'
_diffrn_ambient_temperature 140(2)
_diffrn_measured_fraction_theta_full 0.997
_diffrn_measured_fraction_theta_max 0.997
_diffrn_measurement_device_type 'Oxford Diffraction KM4/Sapphire CCD'
_diffrn_measurement_method 'phi and omega scans'
_diffrn_radiation_monochromator graphite
_diffrn_radiation_source 'fine-focus sealed tube'
_diffrn_radiation_type MoK\a
_diffrn_radiation_wavelength 0.71073
_diffrn_reflns_av_R_equivalents 0.1284
_diffrn_reflns_av_sigmaI/netI 0.1841
_diffrn_reflns_limit_h_max 17
_diffrn_reflns_limit_h_min -17
_diffrn_reflns_limit_k_max 16
_diffrn_reflns_limit_k_min -15
_diffrn_reflns_limit_l_max 23
_diffrn_reflns_limit_l_min -23
_diffrn_reflns_number 26991
_diffrn_reflns_theta_full 25.03
_diffrn_reflns_theta_max 25.03
_diffrn_reflns_theta_min 2.89
_exptl_absorpt_coefficient_mu 0.246
_exptl_absorpt_correction_type none
_exptl_crystal_colour colourless
_exptl_crystal_density_diffrn 1.145
_exptl_crystal_density_method 'not measured'
_exptl_crystal_description irregular
_exptl_crystal_F_000 1720
_exptl_crystal_size_max 0.20
_exptl_crystal_size_mid 0.15
_exptl_crystal_size_min 0.15
_refine_diff_density_max 0.390
_refine_diff_density_min -0.257
_refine_diff_density_rms 0.045
_refine_ls_abs_structure_details 'Flack H D (1983), Acta Cryst. A39, 876-881'
_refine_ls_abs_structure_Flack 0.00(9)
_refine_ls_extinction_method none
_refine_ls_goodness_of_fit_ref 0.883
_refine_ls_hydrogen_treatment riding
_refine_ls_matrix_type full
_refine_ls_number_parameters 250
_refine_ls_number_reflns 4012
_refine_ls_number_restraints 42
_refine_ls_restrained_S_all 0.885
_refine_ls_R_factor_all 0.1385
_refine_ls_R_factor_gt 0.0598
_refine_ls_shift/su_max 0.000
_refine_ls_shift/su_mean 0.000
_refine_ls_structure_factor_coef Fsqd
_refine_ls_weighting_details 'calc w=1/[\s^2^(Fo^2^)+(0.0000P)^2^+0.0000P] where P=(Fo^2^+2Fc^2^)/3'
_refine_ls_weighting_scheme calc
_refine_ls_wR_factor_gt 0.0477
_refine_ls_wR_factor_ref 0.0634
_reflns_number_gt 2360
_reflns_number_total 4012
_reflns_threshold_expression >2sigma(I)
_cod_data_source_file om900374e_si_001.cif
_cod_data_source_block compound_4
_cod_depositor_comments
;
The following automatic conversions were performed:

'_symmetry_cell_setting' value 'Tetragonal' changed to 'tetragonal'
according to /home/saulius/struct/CIF-dictionaries/cif_core.dic
dictionary named 'cif_core.dic' version 2.4.2 from 2011-04-26.

Automatic conversion script
Id: cif_fix_values 1715 2011-07-08 13:25:40Z adriana 
;
_cod_original_sg_symbol_H-M P-42(1)c
_cod_original_formula_sum 'C22.50 H40 Cl O P'
_cod_database_code 4069708

loop_
_symmetry_equiv_pos_as_xyz
'x, y, z'
'-x, -y, z'
'y, -x, -z'
'-y, x, -z'
'-x+1/2, y+1/2, -z+1/2'
'x+1/2, -y+1/2, -z+1/2'
'-y+1/2, -x+1/2, z+1/2'
'y+1/2, x+1/2, z+1/2'

loop_
_atom_site_label
_atom_site_type_symbol
_atom_site_fract_x
_atom_site_fract_y
_atom_site_fract_z
_atom_site_U_iso_or_equiv
_atom_site_adp_type
_atom_site_occupancy
_atom_site_symmetry_multiplicity
_atom_site_calc_flag
_atom_site_refinement_flags
_atom_site_disorder_assembly
_atom_site_disorder_group
Cl1 Cl 0.65961(9) 0.88614(7) 0.94435(6) 0.0386(4) Uani 1 1 d . . .
P1 P 0.33738(8) 0.83562(8) 0.97861(6) 0.0183(2) Uani 1 1 d . . .
O1 O 0.49813(18) 0.86219(18) 1.02690(14) 0.0268(8) Uani 1 1 d . . .
H1A H 0.5489 0.8668 1.0099 0.040 Uiso 1 1 calc R . .
C1 C 0.2885(3) 0.8189(3) 1.0595(2) 0.0164(12) Uani 1 1 d . . .
H1B H 0.2303 0.7884 1.0521 0.020 Uiso 1 1 calc R . .
C2 C 0.3416(3) 0.7601(3) 1.1077(2) 0.0244(12) Uani 1 1 d . . .
H2A H 0.3528 0.7016 1.0868 0.029 Uiso 1 1 calc R . .
H2B H 0.3997 0.7882 1.1170 0.029 Uiso 1 1 calc R . .
C3 C 0.2910(3) 0.7472(3) 1.1724(2) 0.0287(14) Uani 1 1 d . . .
H3A H 0.3275 0.7112 1.2032 0.034 Uiso 1 1 calc R . .
H3B H 0.2355 0.7140 1.1633 0.034 Uiso 1 1 calc R . .
C4 C 0.2680(3) 0.8361(3) 1.2056(2) 0.0359(14) Uani 1 1 d . . .
H4A H 0.2319 0.8251 1.2459 0.043 Uiso 1 1 calc R . .
H4B H 0.3234 0.8665 1.2193 0.043 Uiso 1 1 calc R . .
C5 C 0.2165(3) 0.8951(3) 1.1578(2) 0.0345(15) Uani 1 1 d . . .
H5A H 0.2055 0.9535 1.1789 0.041 Uiso 1 1 calc R . .
H5B H 0.1582 0.8675 1.1481 0.041 Uiso 1 1 calc R . .
C6 C 0.2674(3) 0.9086(3) 1.0928(2) 0.0274(14) Uani 1 1 d . . .
H6A H 0.3235 0.9406 1.1020 0.033 Uiso 1 1 calc R . .
H6B H 0.2314 0.9454 1.0622 0.033 Uiso 1 1 calc R . .
C7 C 0.2570(3) 0.8944(3) 0.92713(19) 0.0116(11) Uani 1 1 d . . .
H7 H 0.2587 0.9573 0.9432 0.014 Uiso 1 1 calc R . .
C8 C 0.1588(3) 0.8651(2) 0.9353(2) 0.0232(12) Uani 1 1 d . . .
H8A H 0.1508 0.8044 0.9173 0.028 Uiso 1 1 calc R . .
H8B H 0.1427 0.8643 0.9830 0.028 Uiso 1 1 calc R . .
C9 C 0.0995(3) 0.9297(3) 0.8982(2) 0.0253(12) Uani 1 1 d . . .
H9A H 0.0371 0.9097 0.9019 0.030 Uiso 1 1 calc R . .
H9B H 0.1039 0.9890 0.9194 0.030 Uiso 1 1 calc R . .
C10 C 0.1237(3) 0.9380(3) 0.8255(2) 0.0321(14) Uani 1 1 d . . .
H10A H 0.0853 0.9832 0.8044 0.039 Uiso 1 1 calc R . .
H10B H 0.1128 0.8805 0.8030 0.039 Uiso 1 1 calc R . .
C11 C 0.2205(3) 0.9641(3) 0.8166(2) 0.0271(14) Uani 1 1 d . . .
H11A H 0.2297 1.0250 0.8340 0.033 Uiso 1 1 calc R . .
H11B H 0.2353 0.9644 0.7687 0.033 Uiso 1 1 calc R . .
C12 C 0.2825(3) 0.8995(3) 0.85315(19) 0.0193(13) Uani 1 1 d . . .
H12A H 0.3448 0.9199 0.8488 0.023 Uiso 1 1 calc R . .
H12B H 0.2779 0.8397 0.8329 0.023 Uiso 1 1 calc R . .
C13 C 0.3771(3) 0.7296(3) 0.9459(2) 0.0161(12) Uani 1 1 d . . .
H13 H 0.4099 0.7002 0.9831 0.019 Uiso 1 1 calc R . .
C14 C 0.3001(3) 0.6670(3) 0.9278(2) 0.0304(13) Uani 1 1 d . . .
H14A H 0.2597 0.6609 0.9663 0.036 Uiso 1 1 calc R . .
H14B H 0.2658 0.6927 0.8905 0.036 Uiso 1 1 calc R . .
C15 C 0.3352(3) 0.5752(3) 0.9078(2) 0.0383(15) Uani 1 1 d . . .
H15A H 0.3653 0.5474 0.9462 0.046 Uiso 1 1 calc R . .
H15B H 0.2848 0.5367 0.8947 0.046 Uiso 1 1 calc R . .
C16 C 0.4001(3) 0.5834(3) 0.8501(2) 0.0314(14) Uani 1 1 d . . .
H16A H 0.3685 0.6067 0.8106 0.038 Uiso 1 1 calc R . .
H16B H 0.4238 0.5239 0.8389 0.038 Uiso 1 1 calc R . .
C17 C 0.4773(3) 0.6456(3) 0.8676(2) 0.0316(14) Uani 1 1 d . . .
H17A H 0.5169 0.6518 0.8286 0.038 Uiso 1 1 calc R . .
H17B H 0.5123 0.6194 0.9044 0.038 Uiso 1 1 calc R . .
C18 C 0.4436(3) 0.7381(3) 0.8885(2) 0.0243(13) Uani 1 1 d . . .
H18A H 0.4944 0.7754 0.9027 0.029 Uiso 1 1 calc R . .
H18B H 0.4146 0.7675 0.8502 0.029 Uiso 1 1 calc R . .
C19 C 0.4353(3) 0.9074(3) 0.9866(2) 0.0235(13) Uani 1 1 d . . .
H19A H 0.4610 0.9197 0.9422 0.028 Uiso 1 1 calc R . .
H19B H 0.4186 0.9646 1.0074 0.028 Uiso 1 1 calc R . .
C20 C 0.4953(8) 1.0023(8) 0.6659(3) 0.035(2) Uani 0.50 1 d PGU A -1
H20 H 0.5086 0.9860 0.6214 0.043 Uiso 0.50 1 calc PR A -1
C21 C 0.4328(7) 1.0682(7) 0.6786(3) 0.044(4) Uani 0.50 1 d PGU A -1
H21 H 0.4034 1.0969 0.6428 0.053 Uiso 0.50 1 calc PR A -1
C22 C 0.4134(6) 1.0920(6) 0.7438(4) 0.047(4) Uani 0.50 1 d PGU A -1
H22 H 0.3707 1.1371 0.7525 0.057 Uiso 0.50 1 calc PR A -1
C23 C 0.4564(8) 1.0500(8) 0.7962(2) 0.059(5) Uani 0.50 1 d PGU A -1
H23 H 0.4432 1.0663 0.8407 0.071 Uiso 0.50 1 calc PR A -1
C24 C 0.5189(7) 0.9841(7) 0.7835(3) 0.042(4) Uani 0.50 1 d PGU A -1
H24 H 0.5483 0.9554 0.8193 0.050 Uiso 0.50 1 calc PR A -1
C25 C 0.5383(6) 0.9603(6) 0.7183(4) 0.046(4) Uani 0.50 1 d PGU A -1
C26 C 0.6076(10) 0.8868(10) 0.7054(6) 0.073(5) Uani 0.50 1 d PU A -1
H26A H 0.6565 0.8925 0.7373 0.110 Uiso 0.50 1 calc PR A -1
H26B H 0.6308 0.8926 0.6601 0.110 Uiso 0.50 1 calc PR A -1
H26C H 0.5795 0.8284 0.7106 0.110 Uiso 0.50 1 calc PR A -1

loop_
_atom_site_aniso_label
_atom_site_aniso_U_11
_atom_site_aniso_U_22
_atom_site_aniso_U_33
_atom_site_aniso_U_23
_atom_site_aniso_U_13
_atom_site_aniso_U_12
Cl1 0.0313(7) 0.0225(7) 0.0619(9) 0.0076(7) 0.0137(8) 0.0033(7)
P1 0.0157(7) 0.0164(7) 0.0228(6) -0.0004(7) 0.0016(7) 0.0013(7)
O1 0.0169(18) 0.032(2) 0.031(2) 0.0105(19) -0.0026(17) -0.0037(16)
C1 0.006(2) 0.017(3) 0.026(3) -0.007(3) -0.006(2) -0.001(2)
C2 0.020(3) 0.025(3) 0.028(3) -0.005(3) 0.003(3) 0.004(3)
C3 0.024(3) 0.042(4) 0.020(3) 0.006(3) -0.002(3) 0.001(3)
C4 0.038(3) 0.053(4) 0.017(3) -0.003(3) 0.003(3) 0.002(4)
C5 0.029(3) 0.034(4) 0.040(4) -0.005(3) 0.000(3) 0.016(3)
C6 0.017(3) 0.038(4) 0.028(3) 0.003(3) 0.000(3) 0.001(3)
C7 0.014(3) 0.005(3) 0.015(3) 0.000(2) -0.005(2) -0.004(2)
C8 0.018(3) 0.017(3) 0.034(3) -0.008(2) 0.007(3) -0.003(3)
C9 0.015(3) 0.026(3) 0.035(3) 0.000(3) 0.001(3) 0.000(3)
C10 0.030(4) 0.027(3) 0.039(4) 0.010(3) -0.006(3) 0.007(3)
C11 0.046(4) 0.016(3) 0.019(3) -0.001(2) 0.001(3) 0.001(3)
C12 0.018(3) 0.016(3) 0.024(3) 0.003(3) -0.003(2) -0.005(3)
C13 0.020(3) 0.015(3) 0.013(3) 0.007(2) 0.005(2) 0.002(2)
C14 0.028(3) 0.022(3) 0.041(3) -0.002(3) 0.008(3) 0.000(3)
C15 0.032(3) 0.026(3) 0.057(4) -0.006(3) 0.011(3) 0.000(3)
C16 0.035(4) 0.009(3) 0.050(4) -0.006(3) -0.008(3) 0.015(3)
C17 0.028(3) 0.038(4) 0.029(3) -0.007(3) 0.004(3) 0.012(3)
C18 0.025(3) 0.021(3) 0.027(3) -0.004(3) 0.008(3) -0.001(3)
C19 0.024(3) 0.011(3) 0.036(3) -0.001(3) 0.002(3) -0.003(2)
C20 0.043(5) 0.037(5) 0.027(5) -0.005(10) 0.000(9) -0.006(4)
C21 0.031(7) 0.048(8) 0.052(7) -0.004(6) 0.009(6) -0.022(5)
C22 0.040(7) 0.044(7) 0.059(8) -0.019(7) 0.014(7) -0.011(6)
C23 0.059(8) 0.072(9) 0.047(7) -0.018(7) 0.007(6) -0.029(7)
C24 0.044(8) 0.045(8) 0.036(6) 0.014(7) -0.003(6) -0.037(6)
C25 0.042(7) 0.038(7) 0.057(7) 0.001(6) 0.005(6) -0.023(5)
C26 0.078(9) 0.059(8) 0.084(8) 0.003(7) -0.017(7) -0.011(7)

loop_
_atom_type_symbol
_atom_type_description
_atom_type_scat_dispersion_real
_atom_type_scat_dispersion_imag
_atom_type_scat_source
C C 0.0033 0.0016 'International Tables Vol C Tables 4.2.6.8 and 6.1.1.4'
H H 0.0000 0.0000 'International Tables Vol C Tables 4.2.6.8 and 6.1.1.4'
O O 0.0106 0.0060 'International Tables Vol C Tables 4.2.6.8 and 6.1.1.4'
P P 0.1023 0.0942 'International Tables Vol C Tables 4.2.6.8 and 6.1.1.4'
Cl Cl 0.1484 0.1585 'International Tables Vol C Tables 4.2.6.8 and 6.1.1.4'

loop_
_geom_angle_atom_site_label_1
_geom_angle_atom_site_label_2
_geom_angle_atom_site_label_3
_geom_angle
C1 P1 C7 108.07(19)
C1 P1 C13 109.7(2)
C7 P1 C13 115.92(19)
C1 P1 C19 109.31(19)
C7 P1 C19 107.29(19)
C13 P1 C19 106.4(2)
C19 O1 H1A 109.5
C2 C1 C6 109.7(3)
C2 C1 P1 115.9(3)
C6 C1 P1 110.8(3)
C2 C1 H1B 106.6
C6 C1 H1B 106.6
P1 C1 H1B 106.6
C3 C2 C1 110.7(4)
C3 C2 H2A 109.5
C1 C2 H2A 109.5
C3 C2 H2B 109.5
C1 C2 H2B 109.5
H2A C2 H2B 108.1
C2 C3 C4 111.9(4)
C2 C3 H3A 109.2
C4 C3 H3A 109.2
C2 C3 H3B 109.2
C4 C3 H3B 109.2
H3A C3 H3B 107.9
C5 C4 C3 110.4(4)
C5 C4 H4A 109.6
C3 C4 H4A 109.6
C5 C4 H4B 109.6
C3 C4 H4B 109.6
H4A C4 H4B 108.1
C4 C5 C6 111.2(4)
C4 C5 H5A 109.4
C6 C5 H5A 109.4
C4 C5 H5B 109.4
C6 C5 H5B 109.4
H5A C5 H5B 108.0
C5 C6 C1 111.0(4)
C5 C6 H6A 109.4
C1 C6 H6A 109.4
C5 C6 H6B 109.4
C1 C6 H6B 109.4
H6A C6 H6B 108.0
C12 C7 C8 110.7(3)
C12 C7 P1 114.1(3)
C8 C7 P1 115.7(3)
C12 C7 H7 105.0
C8 C7 H7 105.0
P1 C7 H7 105.0
C9 C8 C7 109.1(3)
C9 C8 H8A 109.9
C7 C8 H8A 109.9
C9 C8 H8B 109.9
C7 C8 H8B 109.9
H8A C8 H8B 108.3
C10 C9 C8 112.7(4)
C10 C9 H9A 109.0
C8 C9 H9A 109.0
C10 C9 H9B 109.0
C8 C9 H9B 109.0
H9A C9 H9B 107.8
C9 C10 C11 111.5(4)
C9 C10 H10A 109.3
C11 C10 H10A 109.3
C9 C10 H10B 109.3
C11 C10 H10B 109.3
H10A C10 H10B 108.0
C10 C11 C12 111.2(4)
C10 C11 H11A 109.4
C12 C11 H11A 109.4
C10 C11 H11B 109.4
C12 C11 H11B 109.4
H11A C11 H11B 108.0
C11 C12 C7 110.1(3)
C11 C12 H12A 109.6
C7 C12 H12A 109.6
C11 C12 H12B 109.6
C7 C12 H12B 109.6
H12A C12 H12B 108.2
C18 C13 C14 111.4(4)
C18 C13 P1 114.3(3)
C14 C13 P1 111.9(3)
C18 C13 H13 106.2
C14 C13 H13 106.2
P1 C13 H13 106.2
C15 C14 C13 110.8(4)
C15 C14 H14A 109.5
C13 C14 H14A 109.5
C15 C14 H14B 109.5
C13 C14 H14B 109.5
H14A C14 H14B 108.1
C16 C15 C14 110.4(4)
C16 C15 H15A 109.6
C14 C15 H15A 109.6
C16 C15 H15B 109.6
C14 C15 H15B 109.6
H15A C15 H15B 108.1
C15 C16 C17 111.2(4)
C15 C16 H16A 109.4
C17 C16 H16A 109.4
C15 C16 H16B 109.4
C17 C16 H16B 109.4
H16A C16 H16B 108.0
C16 C17 C18 111.4(4)
C16 C17 H17A 109.3
C18 C17 H17A 109.3
C16 C17 H17B 109.3
C18 C17 H17B 109.3
H17A C17 H17B 108.0
C13 C18 C17 110.2(4)
C13 C18 H18A 109.6
C17 C18 H18A 109.6
C13 C18 H18B 109.6
C17 C18 H18B 109.6
H18A C18 H18B 108.1
O1 C19 P1 107.7(3)
O1 C19 H19A 110.2
P1 C19 H19A 110.2
O1 C19 H19B 110.2
P1 C19 H19B 110.2
H19A C19 H19B 108.5
C21 C20 C25 120.0
C21 C20 H20 120.0
C25 C20 H20 120.0
C22 C21 C20 120.0
C22 C21 H21 120.0
C20 C21 H21 120.0
C21 C22 C23 120.0
C21 C22 H22 120.0
C23 C22 H22 120.0
C24 C23 C22 120.0
C24 C23 H23 120.0
C22 C23 H23 120.0
C23 C24 C25 120.0
C23 C24 H24 120.0
C25 C24 H24 120.0
C24 C25 C20 120.0
C24 C25 C26 119.1(8)
C20 C25 C26 120.9(8)
C25 C26 H26A 109.5
C25 C26 H26B 109.5
H26A C26 H26B 109.5
C25 C26 H26C 109.5
H26A C26 H26C 109.5
H26B C26 H26C 109.5

loop_
_geom_bond_atom_site_label_1
_geom_bond_atom_site_label_2
_geom_bond_distance
P1 C1 1.805(4)
P1 C7 1.822(4)
P1 C13 1.827(4)
P1 C19 1.834(4)
O1 C19 1.419(4)
O1 H1A 0.8400
C1 C2 1.536(5)
C1 C6 1.540(5)
C1 H1B 1.0000
C2 C3 1.521(5)
C2 H2A 0.9900
C2 H2B 0.9900
C3 C4 1.534(6)
C3 H3A 0.9900
C3 H3B 0.9900
C4 C5 1.522(5)
C4 H4A 0.9900
C4 H4B 0.9900
C5 C6 1.528(6)
C5 H5A 0.9900
C5 H5B 0.9900
C6 H6A 0.9900
C6 H6B 0.9900
C7 C12 1.539(5)
C7 C8 1.551(5)
C7 H7 1.0000
C8 C9 1.516(5)
C8 H8A 0.9900
C8 H8B 0.9900
C9 C10 1.512(5)
C9 H9A 0.9900
C9 H9B 0.9900
C10 C11 1.520(6)
C10 H10A 0.9900
C10 H10B 0.9900
C11 C12 1.536(5)
C11 H11A 0.9900
C11 H11B 0.9900
C12 H12A 0.9900
C12 H12B 0.9900
C13 C18 1.533(5)
C13 C14 1.538(5)
C13 H13 1.0000
C14 C15 1.532(5)
C14 H14A 0.9900
C14 H14B 0.9900
C15 C16 1.522(5)
C15 H15A 0.9900
C15 H15B 0.9900
C16 C17 1.533(5)
C16 H16A 0.9900
C16 H16B 0.9900
C17 C18 1.540(5)
C17 H17A 0.9900
C17 H17B 0.9900
C18 H18A 0.9900
C18 H18B 0.9900
C19 H19A 0.9900
C19 H19B 0.9900
C20 C21 1.3900
C20 C25 1.3900
C20 H20 0.9500
C21 C22 1.3900
C21 H21 0.9500
C22 C23 1.3900
C22 H22 0.9500
C23 C24 1.3900
C23 H23 0.9500
C24 C25 1.3900
C24 H24 0.9500
C25 C26 1.542(12)
C26 H26A 0.9800
C26 H26B 0.9800
C26 H26C 0.9800

loop_
_geom_hbond_atom_site_label_D
_geom_hbond_atom_site_label_H
_geom_hbond_atom_site_label_A
_geom_hbond_distance_DH
_geom_hbond_distance_HA
_geom_hbond_distance_DA
_geom_hbond_angle_DHA
O1 H1A Cl1 0.84 2.14 2.966(3) 165.5

loop_
_geom_torsion_atom_site_label_1
_geom_torsion_atom_site_label_2
_geom_torsion_atom_site_label_3
_geom_torsion_atom_site_label_4
_geom_torsion
C7 P1 C1 C2 172.7(3)
C13 P1 C1 C2 45.5(3)
C19 P1 C1 C2 -70.8(3)
C7 P1 C1 C6 -61.4(3)
C13 P1 C1 C6 171.4(3)
C19 P1 C1 C6 55.0(3)
C6 C1 C2 C3 56.7(5)
P1 C1 C2 C3 -176.9(3)
C1 C2 C3 C4 -56.7(5)
C2 C3 C4 C5 55.6(5)
C3 C4 C5 C6 -55.5(6)
C4 C5 C6 C1 57.2(5)
C2 C1 C6 C5 -57.2(5)
P1 C1 C6 C5 173.6(3)
C1 P1 C7 C12 -170.0(3)
C13 P1 C7 C12 -46.5(4)
C19 P1 C7 C12 72.2(3)
C1 P1 C7 C8 -39.8(3)
C13 P1 C7 C8 83.7(3)
C19 P1 C7 C8 -157.5(3)
C12 C7 C8 C9 -57.4(4)
P1 C7 C8 C9 170.8(3)
C7 C8 C9 C10 56.5(5)
C8 C9 C10 C11 -55.9(5)
C9 C10 C11 C12 54.7(5)
C10 C11 C12 C7 -56.0(5)
C8 C7 C12 C11 57.7(5)
P1 C7 C12 C11 -169.6(3)
C1 P1 C13 C18 -162.6(3)
C7 P1 C13 C18 74.8(3)
C19 P1 C13 C18 -44.4(3)
C1 P1 C13 C14 69.6(3)
C7 P1 C13 C14 -53.1(4)
C19 P1 C13 C14 -172.3(3)
C18 C13 C14 C15 56.9(5)
P1 C13 C14 C15 -173.8(3)
C13 C14 C15 C16 -57.1(5)
C14 C15 C16 C17 57.0(5)
C15 C16 C17 C18 -56.5(5)
C14 C13 C18 C17 -55.4(5)
P1 C13 C18 C17 176.5(3)
C16 C17 C18 C13 55.2(5)
C1 P1 C19 O1 62.8(3)
C7 P1 C19 O1 179.7(3)
C13 P1 C19 O1 -55.6(3)
C25 C20 C21 C22 0.0
C20 C21 C22 C23 0.0
C21 C22 C23 C24 0.0
C22 C23 C24 C25 0.0
C23 C24 C25 C20 0.0
C23 C24 C25 C26 -179.8(12)
C21 C20 C25 C24 0.0
C21 C20 C25 C26 179.8(12)
